data_7153194
loop_
_publ_author_name
'Ma, Ying-Xian'
'Han, Ying'
'Cao, Jing'
'Chen, Chuan-Feng'

_publ_section_title
;
 Complexation of a pentiptycene-derived trans-bis(crown ether) host with
 different terminally functionalized paraquat derivatives in solution and
 the solid state: a switchable complexation process controlled by
 potassium ions.
;
_journal_issue 47
_journal_name_full 'Organic &amp; biomolecular chemistry'
_journal_page_first 8183
_journal_page_last 8190
_journal_paper_doi 10.1039/c3ob41700j
_journal_volume 11
_journal_year 2013
_chemical_formula_moiety 'C76 H86 O20, 2(C16 H22 N2), 4(F6 P)'
_chemical_formula_sum 'C108 H130 F24 N4 O20 P4'
_chemical_formula_weight 2384.04
_chemical_name_systematic
; 
 ? 
;
_space_group_IT_number 2
_symmetry_cell_setting triclinic
_symmetry_space_group_name_Hall '-P 1'
_symmetry_space_group_name_H-M 'P -1'
_atom_sites_solution_hydrogens geom
_atom_sites_solution_primary direct
_atom_sites_solution_secondary difmap
_audit_creation_method SHELXL-97
_cell_angle_alpha 101.304(3)
_cell_angle_beta 95.454(3)
_cell_angle_gamma 113.008(3)
_cell_formula_units_Z 1
_cell_length_a 13.319(3)
_cell_length_b 16.518(4)
_cell_length_c 17.359(4)
_cell_measurement_reflns_used 9968
_cell_measurement_temperature 173(2)
_cell_measurement_theta_max 27.46
_cell_measurement_theta_min 1.22
_cell_volume 3384.1(14)
_computing_cell_refinement 'CrystalClear (Rigaku Inc., 2007)'
_computing_data_collection 'CrystalClear (Rigaku Inc., 2007)'
_computing_data_reduction 'CrystalClear (Rigaku Inc., 2007)'
_computing_molecular_graphics 'Olex2 Ver 1.1'
_computing_publication_material 'SHELX97 (Sheldrick, 2008)'
_computing_structure_refinement 'Olex2 Ver 1.1'
_computing_structure_solution 'SHELXS-97 (Sheldrick, 2008)'
_diffrn_ambient_temperature 173(2)
_diffrn_measured_fraction_theta_full 0.991
_diffrn_measured_fraction_theta_max 0.991
_diffrn_measurement_device_type 'MM007-HF CCD(Saturn 724+)'
_diffrn_measurement_method '\w scans at fixed \c = 45\%'
_diffrn_radiation_monochromator Confocal
_diffrn_radiation_source 'rotating anode'
_diffrn_radiation_type MoK\a
_diffrn_radiation_wavelength 0.71073
_diffrn_reflns_av_R_equivalents 0.0646
_diffrn_reflns_av_sigmaI/netI 0.0949
_diffrn_reflns_limit_h_max 17
_diffrn_reflns_limit_h_min -17
_diffrn_reflns_limit_k_max 21
_diffrn_reflns_limit_k_min -21
_diffrn_reflns_limit_l_max 22
_diffrn_reflns_limit_l_min -22
_diffrn_reflns_number 30264
_diffrn_reflns_theta_full 27.46
_diffrn_reflns_theta_max 27.46
_diffrn_reflns_theta_min 1.22
_exptl_absorpt_coefficient_mu 0.146
_exptl_absorpt_correction_T_max 1.0000
_exptl_absorpt_correction_T_min 0.7325
_exptl_absorpt_correction_type multi-scan
_exptl_absorpt_process_details 'CrystalClear (Rigaku Inc., 2007)'
_exptl_crystal_colour yellow
_exptl_crystal_density_diffrn 1.170
_exptl_crystal_density_method 'not measured'
_exptl_crystal_description block
_exptl_crystal_F_000 1242
_exptl_crystal_size_max 0.55
_exptl_crystal_size_mid 0.24
_exptl_crystal_size_min 0.22
_platon_squeeze_details
;
;
_refine_diff_density_max 2.120
_refine_diff_density_min -0.463
_refine_diff_density_rms 0.103
_refine_ls_extinction_method none
_refine_ls_goodness_of_fit_ref 1.327
_refine_ls_hydrogen_treatment constr
_refine_ls_matrix_type full
_refine_ls_number_parameters 770
_refine_ls_number_reflns 15345
_refine_ls_number_restraints 76
_refine_ls_restrained_S_all 1.346
_refine_ls_R_factor_all 0.1317
_refine_ls_R_factor_gt 0.1017
_refine_ls_shift/su_max 0.001
_refine_ls_shift/su_mean 0.000
_refine_ls_structure_factor_coef Fsqd
_refine_ls_weighting_details 'calc w=1/[\s^2^(Fo^2^)+(0.1000P)^2^+0.0000P] where P=(Fo^2^+2Fc^2^)/3'
_refine_ls_weighting_scheme calc
_refine_ls_wR_factor_gt 0.2564
_refine_ls_wR_factor_ref 0.2749
_reflns_number_gt 9417
_reflns_number_total 15345
_reflns_threshold_expression >2sigma(I)
_cod_data_source_file c3ob41700j.txt
_cod_data_source_block mx1984
_cod_original_cell_volume 3384.2(13)
_cod_original_sg_symbol_H-M P-1
_cod_database_code 7153194

loop_
_symmetry_equiv_pos_as_xyz
'x, y, z'
'-x, -y, -z'

loop_
_atom_site_label
_atom_site_type_symbol
_atom_site_fract_x
_atom_site_fract_y
_atom_site_fract_z
_atom_site_U_iso_or_equiv
_atom_site_adp_type
_atom_site_occupancy
_atom_site_symmetry_multiplicity
_atom_site_calc_flag
_atom_site_refinement_flags
_atom_site_disorder_assembly
_atom_site_disorder_group
P1 P 0.43091(9) 0.24761(7) 0.74982(6) 0.0510(3) Uani 1 1 d . . .
P2 P 0.12463(10) 0.50947(8) 0.81386(8) 0.0663(3) Uani 1 1 d . . .
F1 F 0.4533(3) 0.2385(3) 0.66161(16) 0.1049(11) Uani 1 1 d . . .
F2 F 0.3094(2) 0.1698(2) 0.7183(2) 0.0946(9) Uani 1 1 d . . .
F3 F 0.4087(3) 0.2536(2) 0.83780(16) 0.0980(10) Uani 1 1 d . . .
F4 F 0.5523(3) 0.3231(3) 0.7805(2) 0.1197(13) Uani 1 1 d . . .
F5 F 0.3850(3) 0.3204(2) 0.7404(2) 0.1029(11) Uani 1 1 d . . .
F6 F 0.4751(3) 0.1728(2) 0.75952(18) 0.0879(9) Uani 1 1 d . . .
F7 F 0.0816(4) 0.5366(4) 0.7440(3) 0.1554(18) Uani 1 1 d . . .
F8 F 0.2022(2) 0.47753(19) 0.7633(2) 0.1010(11) Uani 1 1 d . . .
F9 F 0.1703(4) 0.4813(3) 0.8869(2) 0.1415(16) Uani 1 1 d . . .
F10 F 0.0528(3) 0.5410(3) 0.8695(2) 0.1248(14) Uani 1 1 d . . .
F11 F 0.0302(3) 0.4094(2) 0.7842(2) 0.1314(16) Uani 1 1 d . . .
F12 F 0.2207(3) 0.60861(19) 0.8461(2) 0.1015(11) Uani 1 1 d . . .
O1 O 0.5427(2) 0.56034(17) 0.60340(14) 0.0498(6) Uani 1 1 d . . .
O2 O 0.6749(3) 0.5101(2) 0.70613(17) 0.0673(8) Uani 1 1 d . . .
O3 O 0.8357(2) 0.62757(17) 0.84181(15) 0.0561(7) Uani 1 1 d . . .
O4 O 0.8075(2) 0.77002(16) 0.94041(14) 0.0487(6) Uani 1 1 d . . .
O6 O 0.9079(2) 0.90901(19) 0.87021(15) 0.0551(7) Uani 1 1 d . . .
O8 O 0.5912(2) 0.71471(17) 0.56924(15) 0.0514(6) Uani 1 1 d . A .
O10 O 0.39969(17) 0.85447(14) 1.06647(12) 0.0342(5) Uani 1 1 d . . .
O11 O 0.1927(2) 0.71002(19) 1.05007(18) 0.0616(7) Uani 1 1 d . . .
O12 O 0.8084(3) 0.8360(3) 0.5599(2) 0.1022(13) Uani 1 1 d DU . .
N1 N 0.5196(3) 0.6306(2) 0.79852(18) 0.0531(8) Uani 1 1 d . B .
N2 N 0.6859(3) 1.0698(2) 0.74568(19) 0.0548(8) Uani 1 1 d . . .
C1 C 0.8323(3) 1.2207(3) 1.2596(2) 0.0491(8) Uani 1 1 d . . .
H1 H 0.8728 1.2805 1.2931 0.059 Uiso 1 1 calc R . .
C2 C 0.7817(3) 1.1484(3) 1.2932(2) 0.0467(8) Uani 1 1 d . . .
H2 H 0.7877 1.1591 1.3496 0.056 Uiso 1 1 calc R . .
C3 C 0.7223(3) 1.0605(2) 1.24454(18) 0.0387(7) Uani 1 1 d . . .
H3 H 0.6878 1.0111 1.2675 0.046 Uiso 1 1 calc R . .
C4 C 0.7142(2) 1.0459(2) 1.16264(17) 0.0311(6) Uani 1 1 d . . .
C5 C 0.7658(2) 1.1188(2) 1.12939(17) 0.0316(6) Uani 1 1 d . . .
C6 C 0.8236(3) 1.2055(2) 1.1768(2) 0.0397(7) Uani 1 1 d . . .
H6 H 0.8574 1.2547 1.1536 0.048 Uiso 1 1 calc R . .
C7 C 0.6477(2) 0.9552(2) 1.10042(17) 0.0302(6) Uani 1 1 d . . .
H7 H 0.6119 0.9032 1.1246 0.036 Uiso 1 1 calc R . .
C8 C 0.5643(2) 0.9733(2) 1.04740(16) 0.0291(6) Uani 1 1 d . . .
C9 C 0.4491(2) 0.92502(19) 1.03243(16) 0.0290(6) Uani 1 1 d . . .
C10 C 0.3666(3) 0.7666(2) 1.0122(2) 0.0428(8) Uani 1 1 d . . .
H10A H 0.4330 0.7556 1.0031 0.051 Uiso 1 1 calc R . .
H10B H 0.3265 0.7640 0.9601 0.051 Uiso 1 1 calc R . .
C11 C 0.2926(3) 0.6956(2) 1.0482(2) 0.0528(9) Uani 1 1 d . . .
H11A H 0.2752 0.6340 1.0153 0.063 Uiso 1 1 calc R . .
H11B H 0.3288 0.7022 1.1030 0.063 Uiso 1 1 calc R . .
C12 C 0.1113(4) 0.6377(4) 1.0751(3) 0.0834(15) Uani 1 1 d . . .
H12A H 0.0955 0.5793 1.0382 0.125 Uiso 1 1 calc R . .
H12B H 0.0429 0.6468 1.0750 0.125 Uiso 1 1 calc R . .
H12C H 0.1402 0.6379 1.1292 0.125 Uiso 1 1 calc R . .
C13 C 0.6153(2) 1.04703(19) 1.01507(16) 0.0281(6) Uani 1 1 d . . .
C14 C 0.7423(2) 1.0904(2) 1.03832(17) 0.0302(6) Uani 1 1 d . . .
H14 H 0.7787 1.1421 1.0139 0.036 Uiso 1 1 calc R . .
C15 C 0.7740(2) 1.0116(2) 1.01170(17) 0.0325(6) Uani 1 1 d . . .
C16 C 0.7234(2) 0.9400(2) 1.04576(18) 0.0342(6) Uani 1 1 d . . .
C17 C 0.7396(2) 0.8609(2) 1.02351(17) 0.0346(7) Uani 1 1 d . . .
H17 H 0.7063 0.8120 1.0472 0.041 Uiso 1 1 calc R . .
C18 C 0.8397(2) 1.0049(2) 0.95456(17) 0.0379(7) Uani 1 1 d . . .
H18 H 0.8743 1.0546 0.9321 0.045 Uiso 1 1 calc R . .
C19 C 0.8538(3) 0.9263(2) 0.93107(19) 0.0419(8) Uani 1 1 d . . .
C20 C 0.8046(3) 0.8535(2) 0.96637(19) 0.0437(8) Uani 1 1 d . . .
C21 C 0.9138(3) 0.7657(3) 0.9442(3) 0.0622(11) Uani 1 1 d . . .
H21A H 0.9585 0.7955 0.9990 0.075 Uiso 1 1 calc R . .
H21B H 0.9550 0.7976 0.9066 0.075 Uiso 1 1 calc R . .
C22 C 0.8938(4) 0.6687(3) 0.9222(2) 0.0564(10) Uani 1 1 d . . .
H22A H 0.9657 0.6637 0.9282 0.068 Uiso 1 1 calc R . .
H22B H 0.8497 0.6367 0.9585 0.068 Uiso 1 1 calc R . .
C23 C 0.8088(5) 0.5359(3) 0.8208(3) 0.0871(16) Uani 1 1 d . . .
H23A H 0.7458 0.5028 0.8452 0.104 Uiso 1 1 calc R . .
H23B H 0.8731 0.5241 0.8396 0.104 Uiso 1 1 calc R . .
C24 C 0.7766(5) 0.5040(4) 0.7292(4) 0.113(3) Uani 1 1 d . . .
H24A H 0.8354 0.5429 0.7050 0.136 Uiso 1 1 calc R . .
H24B H 0.7674 0.4405 0.7107 0.136 Uiso 1 1 calc R . .
C25 C 0.6251(4) 0.4618(3) 0.6241(2) 0.0609(11) Uani 1 1 d . . .
H25A H 0.6120 0.3971 0.6155 0.073 Uiso 1 1 calc R . .
H25B H 0.6745 0.4888 0.5881 0.073 Uiso 1 1 calc R . .
C26 C 0.5177(4) 0.4695(3) 0.6075(2) 0.0547(9) Uani 1 1 d . . .
H26A H 0.4721 0.4263 0.5563 0.066 Uiso 1 1 calc R . .
H26B H 0.4754 0.4553 0.6507 0.066 Uiso 1 1 calc R . .
C27 C 0.4572(3) 0.5853(3) 0.5959(2) 0.0494(9) Uani 1 1 d . . .
C28 C 0.3495(4) 0.5364(3) 0.6061(3) 0.0667(11) Uani 1 1 d . . .
H28 H 0.3294 0.4788 0.6175 0.080 Uiso 1 1 calc R . .
C29 C 0.2708(4) 0.5729(4) 0.5994(3) 0.0815(15) Uani 1 1 d . . .
H29 H 0.1971 0.5390 0.6056 0.098 Uiso 1 1 calc R . .
C30 C 0.2971(4) 0.6530(4) 0.5848(3) 0.0758(13) Uani 1 1 d . . .
H30 H 0.2424 0.6764 0.5817 0.091 Uiso 1 1 calc R . .
C31 C 0.4031(4) 0.7042(3) 0.5737(2) 0.0591(10) Uani 1 1 d . . .
H31 H 0.4206 0.7616 0.5622 0.071 Uiso 1 1 calc R . .
C32 C 0.4829(3) 0.6704(3) 0.5797(2) 0.0486(8) Uani 1 1 d . . .
C33 C 0.6129(3) 0.7830(3) 0.5252(2) 0.0510(9) Uani 1 1 d . . .
H33A H 0.6185 0.8405 0.5599 0.061 Uiso 1 1 calc R A .
H33B H 0.5519 0.7627 0.4787 0.061 Uiso 1 1 calc R . .
C34 C 0.7184(4) 0.7970(3) 0.4981(3) 0.0691(12) Uani 1 1 d . A .
H34A H 0.7140 0.7376 0.4686 0.083 Uiso 1 1 calc R . .
H34B H 0.7293 0.8365 0.4606 0.083 Uiso 1 1 calc R . .
O7 O 0.9158(4) 0.8755(4) 0.7158(3) 0.0495(16) Uani 0.484(6) 1 d PDU A 1
C35 C 0.8324(7) 0.7709(6) 0.5880(4) 0.055(2) Uani 0.484(6) 1 d PDU A 1
H35A H 0.8427 0.7292 0.5433 0.066 Uiso 0.484(6) 1 calc PR A 1
H35B H 0.7702 0.7347 0.6113 0.066 Uiso 0.484(6) 1 calc PR A 1
C36 C 0.9347(6) 0.8178(6) 0.6492(4) 0.053(2) Uani 0.484(6) 1 d PDU A 1
H36A H 0.9553 0.7726 0.6682 0.064 Uiso 0.484(6) 1 calc PR A 1
H36B H 0.9964 0.8552 0.6262 0.064 Uiso 0.484(6) 1 calc PR A 1
O7' O 0.9508(5) 0.9448(5) 0.7065(3) 0.0682(19) Uani 0.516(6) 1 d PDU A 2
C35' C 0.9020(7) 0.9101(6) 0.5677(4) 0.060(2) Uani 0.516(6) 1 d PDU A 2
H35C H 0.8812 0.9616 0.5687 0.072 Uiso 0.516(6) 1 calc PR A 2
H35D H 0.9323 0.9011 0.5184 0.072 Uiso 0.516(6) 1 calc PR A 2
C36' C 0.9902(6) 0.9383(7) 0.6334(4) 0.073(3) Uani 0.516(6) 1 d PDU A 2
H36C H 1.0483 0.9981 0.6333 0.088 Uiso 0.516(6) 1 calc PR A 2
H36D H 1.0237 0.8940 0.6282 0.088 Uiso 0.516(6) 1 calc PR A 2
C37 C 1.0202(4) 0.9460(4) 0.7753(2) 0.0884(19) Uani 1 1 d D . .
H37A H 1.0677 0.9169 0.7927 0.106 Uiso 0.484(6) 1 calc PR A 1
H37B H 1.0637 0.9944 0.7505 0.106 Uiso 0.484(6) 1 calc PR A 1
H37C H 1.0992 0.9847 0.7766 0.106 Uiso 0.516(6) 1 calc PR A 2
H37D H 1.0119 0.8838 0.7754 0.106 Uiso 0.516(6) 1 calc PR A 2
C38 C 0.9796(3) 0.9853(3) 0.8459(2) 0.0544(10) Uani 1 1 d . A .
H38A H 1.0428 1.0261 0.8900 0.065 Uiso 1 1 calc R . .
H38B H 0.9389 1.0201 0.8299 0.065 Uiso 1 1 calc R . .
C39 C 0.5073(12) 0.6055(7) 0.9644(6) 0.078(3) Uani 0.560(11) 1 d PDU B 1
H39A H 0.5460 0.6141 1.0184 0.118 Uiso 0.560(11) 1 calc PR B 1
H39B H 0.4273 0.5712 0.9603 0.118 Uiso 0.560(11) 1 calc PR B 1
H39C H 0.5218 0.6650 0.9542 0.118 Uiso 0.560(11) 1 calc PR B 1
C40 C 0.5481(7) 0.5544(6) 0.9047(4) 0.061(2) Uani 0.560(11) 1 d PDU B 1
H40A H 0.5336 0.4944 0.9152 0.073 Uiso 0.560(11) 1 calc PR B 1
H40B H 0.6294 0.5882 0.9101 0.073 Uiso 0.560(11) 1 calc PR B 1
C39' C 0.5710(10) 0.5977(10) 0.9571(8) 0.081(4) Uani 0.440(11) 1 d PDU B 2
H39D H 0.5601 0.6041 1.0126 0.122 Uiso 0.440(11) 1 calc PR B 2
H39E H 0.6072 0.6581 0.9475 0.122 Uiso 0.440(11) 1 calc PR B 2
H39F H 0.6179 0.5649 0.9474 0.122 Uiso 0.440(11) 1 calc PR B 2
C40' C 0.4609(7) 0.5458(6) 0.9018(4) 0.052(3) Uani 0.440(11) 1 d PDU B 2
H40C H 0.4124 0.5780 0.9103 0.063 Uiso 0.440(11) 1 calc PR B 2
H40D H 0.4232 0.4842 0.9101 0.063 Uiso 0.440(11) 1 calc PR B 2
C41 C 0.4887(5) 0.5402(3) 0.8162(3) 0.0751(14) Uani 1 1 d D . .
H41 H 0.5123 0.5017 0.7776 0.090 Uiso 1 1 calc R B 1
H40' H 0.4071 0.5091 0.8111 0.090 Uiso 1 1 calc R B 1
C42 C 0.6268(3) 0.6799(2) 0.79198(19) 0.0454(8) Uani 1 1 d . . .
H42 H 0.6799 0.6551 0.7967 0.055 Uiso 1 1 calc R B .
C43 C 0.6578(3) 0.7638(2) 0.77876(18) 0.0398(7) Uani 1 1 d . B .
H43 H 0.7321 0.7969 0.7734 0.048 Uiso 1 1 calc R . .
C44 C 0.5813(3) 0.8017(3) 0.77291(18) 0.0414(8) Uani 1 1 d . . .
C45 C 0.4737(3) 0.7490(3) 0.7800(2) 0.0514(9) Uani 1 1 d . B .
H45 H 0.4196 0.7729 0.7770 0.062 Uiso 1 1 calc R . .
C46 C 0.4439(3) 0.6646(3) 0.7911(2) 0.0584(10) Uani 1 1 d . . .
H46 H 0.3689 0.6292 0.7936 0.070 Uiso 1 1 calc R B .
C47 C 0.6164(3) 0.8945(2) 0.76145(17) 0.0386(7) Uani 1 1 d . B .
C48 C 0.7083(3) 0.9332(3) 0.7266(2) 0.0480(8) Uani 1 1 d . . .
H48 H 0.7474 0.8985 0.7073 0.058 Uiso 1 1 calc R B .
C49 C 0.7422(3) 1.0204(3) 0.7200(2) 0.0534(9) Uani 1 1 d . B .
H49 H 0.8057 1.0466 0.6973 0.064 Uiso 1 1 calc R . .
C50 C 0.5943(4) 1.0326(3) 0.7773(2) 0.0578(10) Uani 1 1 d . B .
H50 H 0.5541 1.0674 0.7938 0.069 Uiso 1 1 calc R . .
C51 C 0.5600(3) 0.9480(3) 0.78555(19) 0.0510(9) Uani 1 1 d . . .
H51 H 0.4960 0.9235 0.8082 0.061 Uiso 1 1 calc R B .
C52 C 0.7260(4) 1.1651(3) 0.7388(3) 0.0764(14) Uani 1 1 d . . .
H52A H 0.8078 1.1959 0.7557 0.092 Uiso 1 1 calc R . .
H52B H 0.6934 1.1982 0.7747 0.092 Uiso 1 1 calc R . .
C53 C 0.6926(5) 1.1671(4) 0.6503(3) 0.0843(15) Uani 1 1 d . . .
H53A H 0.7231 1.1323 0.6142 0.101 Uiso 1 1 calc R . .
H53B H 0.6107 1.1381 0.6341 0.101 Uiso 1 1 calc R . .
C54 C 0.7361(6) 1.2626(5) 0.6429(5) 0.137(3) Uani 1 1 d . . .
H54A H 0.7009 1.2956 0.6752 0.205 Uiso 1 1 calc R . .
H54B H 0.7193 1.2626 0.5868 0.205 Uiso 1 1 calc R . .
H54C H 0.8167 1.2923 0.6620 0.205 Uiso 1 1 calc R . .

loop_
_atom_site_aniso_label
_atom_site_aniso_U_11
_atom_site_aniso_U_22
_atom_site_aniso_U_33
_atom_site_aniso_U_23
_atom_site_aniso_U_13
_atom_site_aniso_U_12
P1 0.0565(6) 0.0455(6) 0.0508(5) 0.0189(4) 0.0066(4) 0.0190(5)
P2 0.0498(7) 0.0512(7) 0.0859(8) 0.0092(6) 0.0291(6) 0.0091(5)
F1 0.120(3) 0.142(3) 0.0593(16) 0.0415(18) 0.0258(17) 0.052(2)
F2 0.0608(18) 0.0641(18) 0.131(3) 0.0189(17) 0.0051(17) 0.0032(15)
F3 0.135(3) 0.111(3) 0.0619(16) 0.0263(16) 0.0359(18) 0.061(2)
F4 0.075(2) 0.107(3) 0.126(3) 0.040(2) -0.0220(19) -0.010(2)
F5 0.122(3) 0.072(2) 0.146(3) 0.056(2) 0.032(2) 0.058(2)
F6 0.102(2) 0.099(2) 0.104(2) 0.0507(18) 0.0360(18) 0.069(2)
F7 0.201(5) 0.211(5) 0.126(3) 0.080(3) 0.045(3) 0.139(4)
F8 0.0719(19) 0.0663(18) 0.144(3) -0.0014(18) 0.0591(19) 0.0125(16)
F9 0.219(5) 0.122(3) 0.098(3) 0.022(2) 0.013(3) 0.093(4)
F10 0.082(2) 0.122(3) 0.141(3) -0.019(2) 0.054(2) 0.029(2)
F11 0.093(3) 0.081(2) 0.148(3) -0.014(2) 0.068(2) -0.0263(19)
F12 0.072(2) 0.0530(17) 0.161(3) 0.0039(18) 0.053(2) 0.0112(15)
O1 0.0548(16) 0.0400(14) 0.0520(14) 0.0117(11) 0.0072(12) 0.0180(13)
O2 0.072(2) 0.0589(18) 0.0591(16) -0.0156(13) -0.0069(14) 0.0340(17)
O3 0.0712(19) 0.0457(15) 0.0501(14) -0.0062(11) -0.0097(13) 0.0365(15)
O4 0.0395(14) 0.0393(14) 0.0549(14) -0.0139(11) -0.0046(11) 0.0189(12)
O6 0.0366(14) 0.0622(17) 0.0493(14) -0.0136(12) 0.0137(11) 0.0149(13)
O8 0.0602(17) 0.0467(15) 0.0528(14) 0.0197(12) 0.0153(12) 0.0239(14)
O10 0.0320(11) 0.0269(11) 0.0393(11) 0.0152(9) 0.0062(9) 0.0046(9)
O11 0.0375(15) 0.0493(16) 0.0849(19) 0.0292(14) 0.0114(13) -0.0009(13)
O12 0.069(2) 0.120(3) 0.098(3) 0.071(2) -0.0040(19) 0.004(2)
N1 0.058(2) 0.0460(18) 0.0426(15) 0.0025(13) 0.0097(14) 0.0122(16)
N2 0.061(2) 0.0484(19) 0.0524(17) 0.0085(14) -0.0020(15) 0.0254(18)
C1 0.050(2) 0.045(2) 0.0454(18) 0.0002(16) 0.0082(16) 0.0184(18)
C2 0.049(2) 0.051(2) 0.0350(16) -0.0006(15) 0.0090(15) 0.0205(18)
C3 0.0320(17) 0.050(2) 0.0358(15) 0.0099(14) 0.0112(13) 0.0189(16)
C4 0.0206(14) 0.0383(17) 0.0322(14) 0.0039(12) 0.0025(11) 0.0131(13)
C5 0.0200(14) 0.0335(16) 0.0377(15) 0.0079(12) 0.0060(11) 0.0078(12)
C6 0.0285(16) 0.0354(17) 0.0471(17) 0.0038(14) 0.0029(13) 0.0092(14)
C7 0.0228(14) 0.0289(15) 0.0367(14) 0.0101(12) 0.0055(11) 0.0076(12)
C8 0.0226(14) 0.0295(15) 0.0330(14) 0.0061(11) 0.0068(11) 0.0093(12)
C9 0.0258(14) 0.0237(14) 0.0318(13) 0.0068(11) 0.0061(11) 0.0046(12)
C10 0.0408(19) 0.0264(16) 0.0548(19) 0.0082(14) 0.0141(16) 0.0075(15)
C11 0.055(2) 0.0286(18) 0.056(2) 0.0091(15) 0.0003(18) 0.0016(17)
C12 0.061(3) 0.077(3) 0.079(3) 0.035(3) 0.018(2) -0.013(3)
C13 0.0202(13) 0.0248(14) 0.0314(13) 0.0053(11) 0.0029(11) 0.0026(11)
C14 0.0199(13) 0.0291(15) 0.0388(15) 0.0111(12) 0.0051(11) 0.0065(12)
C15 0.0195(14) 0.0394(17) 0.0323(14) 0.0044(13) 0.0032(11) 0.0085(13)
C16 0.0258(15) 0.0329(16) 0.0369(15) 0.0053(13) 0.0018(12) 0.0079(13)
C17 0.0271(15) 0.0391(17) 0.0337(14) 0.0027(13) -0.0020(12) 0.0148(14)
C18 0.0251(15) 0.0457(19) 0.0325(14) 0.0053(13) 0.0018(12) 0.0072(14)
C19 0.0271(16) 0.051(2) 0.0377(16) -0.0069(15) 0.0029(13) 0.0152(15)
C20 0.0379(18) 0.050(2) 0.0389(16) -0.0082(15) -0.0083(14) 0.0267(17)
C21 0.037(2) 0.056(2) 0.074(3) -0.023(2) -0.0068(18) 0.0218(19)
C22 0.062(3) 0.064(3) 0.049(2) 0.0017(18) -0.0019(18) 0.040(2)
C23 0.092(4) 0.070(3) 0.095(4) -0.002(3) -0.012(3) 0.048(3)
C24 0.096(4) 0.112(5) 0.106(4) -0.065(3) -0.034(3) 0.072(4)
C25 0.078(3) 0.042(2) 0.048(2) -0.0100(16) 0.002(2) 0.022(2)
C26 0.068(3) 0.038(2) 0.0439(18) 0.0067(15) 0.0051(18) 0.0109(19)
C27 0.049(2) 0.048(2) 0.0379(17) 0.0095(16) 0.0055(15) 0.0077(18)
C28 0.056(3) 0.069(3) 0.061(2) 0.020(2) 0.008(2) 0.011(2)
C29 0.048(3) 0.108(5) 0.078(3) 0.020(3) 0.011(2) 0.024(3)
C30 0.069(3) 0.088(4) 0.077(3) 0.025(3) 0.007(2) 0.039(3)
C31 0.064(3) 0.063(3) 0.047(2) 0.0102(19) 0.0111(19) 0.025(2)
C32 0.049(2) 0.051(2) 0.0401(17) 0.0146(16) 0.0068(16) 0.0144(18)
C33 0.064(3) 0.042(2) 0.0413(17) 0.0111(15) 0.0099(17) 0.0169(19)
C34 0.065(3) 0.079(3) 0.057(2) 0.027(2) 0.011(2) 0.019(3)
O7 0.052(3) 0.063(4) 0.038(2) 0.004(2) 0.001(2) 0.034(3)
C35 0.053(4) 0.067(5) 0.044(4) 0.000(3) 0.005(3) 0.030(4)
C36 0.053(4) 0.065(5) 0.042(4) 0.002(3) 0.005(3) 0.031(4)
O7' 0.057(3) 0.090(5) 0.037(3) 0.010(3) 0.018(2) 0.011(3)
C35' 0.068(5) 0.053(4) 0.043(4) 0.010(3) 0.029(3) 0.007(4)
C36' 0.055(5) 0.102(6) 0.062(4) 0.043(4) 0.024(4) 0.019(4)
C37 0.075(3) 0.185(6) 0.041(2) 0.021(3) 0.020(2) 0.093(4)
C38 0.045(2) 0.091(3) 0.0332(16) 0.0125(18) 0.0106(15) 0.034(2)
C39 0.115(9) 0.066(6) 0.051(5) 0.003(4) 0.012(6) 0.042(6)
C40 0.069(6) 0.049(4) 0.066(5) 0.014(4) 0.016(4) 0.027(4)
C39' 0.078(9) 0.073(8) 0.057(7) 0.020(6) -0.004(7) -0.003(7)
C40' 0.055(6) 0.040(5) 0.052(5) 0.016(4) 0.016(4) 0.006(4)
C41 0.092(4) 0.044(2) 0.062(3) 0.0031(19) 0.026(3) 0.003(2)
C42 0.0370(19) 0.046(2) 0.0386(17) -0.0021(15) -0.0011(14) 0.0109(17)
C43 0.0301(16) 0.049(2) 0.0344(15) 0.0021(14) 0.0023(13) 0.0150(16)
C44 0.0345(18) 0.055(2) 0.0302(15) 0.0035(14) 0.0020(13) 0.0181(17)
C45 0.0372(19) 0.066(3) 0.0483(19) 0.0086(18) 0.0106(16) 0.0207(19)
C46 0.042(2) 0.065(3) 0.061(2) 0.015(2) 0.0187(18) 0.014(2)
C47 0.0331(17) 0.050(2) 0.0308(14) 0.0038(13) -0.0011(12) 0.0207(16)
C48 0.040(2) 0.054(2) 0.0513(19) 0.0064(17) 0.0064(16) 0.0248(18)
C49 0.042(2) 0.053(2) 0.070(2) 0.0179(19) 0.0063(18) 0.0245(19)
C50 0.068(3) 0.075(3) 0.0454(19) 0.0150(19) 0.0148(19) 0.045(3)
C51 0.062(2) 0.073(3) 0.0359(17) 0.0175(17) 0.0166(16) 0.043(2)
C52 0.073(3) 0.048(3) 0.105(4) 0.019(2) -0.003(3) 0.028(3)
C53 0.090(4) 0.070(3) 0.095(4) 0.035(3) 0.030(3) 0.027(3)
C54 0.116(6) 0.121(6) 0.213(9) 0.101(6) 0.029(6) 0.064(5)

loop_
_atom_type_symbol
_atom_type_description
_atom_type_scat_dispersion_real
_atom_type_scat_dispersion_imag
_atom_type_scat_source
C C 0.0033 0.0016 'International Tables Vol C Tables 4.2.6.8 and 6.1.1.4'
H H 0.0000 0.0000 'International Tables Vol C Tables 4.2.6.8 and 6.1.1.4'
N N 0.0061 0.0033 'International Tables Vol C Tables 4.2.6.8 and 6.1.1.4'
O O 0.0106 0.0060 'International Tables Vol C Tables 4.2.6.8 and 6.1.1.4'
F F 0.0171 0.0103 'International Tables Vol C Tables 4.2.6.8 and 6.1.1.4'
P P 0.1023 0.0942 'International Tables Vol C Tables 4.2.6.8 and 6.1.1.4'

loop_
_geom_angle_atom_site_label_1
_geom_angle_atom_site_label_2
_geom_angle_atom_site_label_3
_geom_angle
_geom_angle_site_symmetry_1
_geom_angle_site_symmetry_3
F4 P1 F3 91.5(2) . .
F4 P1 F5 91.6(2) . .
F3 P1 F5 91.40(18) . .
F4 P1 F1 89.1(2) . .
F3 P1 F1 178.13(18) . .
F5 P1 F1 90.38(19) . .
F4 P1 F2 178.7(2) . .
F3 P1 F2 89.0(2) . .
F5 P1 F2 89.59(19) . .
F1 P1 F2 90.4(2) . .
F4 P1 F6 89.4(2) . .
F3 P1 F6 88.13(16) . .
F5 P1 F6 178.94(19) . .
F1 P1 F6 90.08(17) . .
F2 P1 F6 89.45(18) . .
F7 P2 F10 93.0(3) . .
F7 P2 F11 91.6(3) . .
F10 P2 F11 91.89(19) . .
F7 P2 F12 90.4(3) . .
F10 P2 F12 88.02(18) . .
F11 P2 F12 178.0(3) . .
F7 P2 F9 179.7(3) . .
F10 P2 F9 87.2(2) . .
F11 P2 F9 88.6(3) . .
F12 P2 F9 89.4(2) . .
F7 P2 F8 90.9(2) . .
F10 P2 F8 175.9(2) . .
F11 P2 F8 89.07(17) . .
F12 P2 F8 90.88(16) . .
F9 P2 F8 88.8(2) . .
C27 O1 C26 117.9(3) . .
C24 O2 C25 111.5(3) . .
C23 O3 C22 111.8(3) . .
C20 O4 C21 118.9(3) . .
C19 O6 C38 116.9(3) . .
C32 O8 C33 117.5(3) . .
C9 O10 C10 112.9(2) . .
C12 O11 C11 109.6(3) . .
C35' O12 C34 127.8(4) . .
C35' O12 C35 109.8(6) . .
C34 O12 C35 111.9(5) . .
C46 N1 C42 120.2(3) . .
C46 N1 C41 120.4(4) . .
C42 N1 C41 119.4(4) . .
C49 N2 C50 120.3(3) . .
C49 N2 C52 118.9(4) . .
C50 N2 C52 120.7(4) . .
C2 C1 C6 120.1(3) . .
C2 C1 H1 120.0 . .
C6 C1 H1 120.0 . .
C1 C2 C3 120.4(3) . .
C1 C2 H2 119.8 . .
C3 C2 H2 119.8 . .
C4 C3 C2 119.2(3) . .
C4 C3 H3 120.4 . .
C2 C3 H3 120.4 . .
C3 C4 C5 120.1(3) . .
C3 C4 C7 126.1(3) . .
C5 C4 C7 113.8(2) . .
C6 C5 C4 121.0(3) . .
C6 C5 C14 126.4(3) . .
C4 C5 C14 112.4(3) . .
C5 C6 C1 119.2(3) . .
C5 C6 H6 120.4 . .
C1 C6 H6 120.4 . .
C16 C7 C4 107.8(2) . .
C16 C7 C8 103.8(2) . .
C4 C7 C8 104.4(2) . .
C16 C7 H7 113.3 . .
C4 C7 H7 113.3 . .
C8 C7 H7 113.3 . .
C9 C8 C13 121.4(3) . .
C9 C8 C7 125.8(3) . .
C13 C8 C7 112.8(2) . .
O10 C9 C8 120.9(3) . .
O10 C9 C13 120.7(3) . 2_677
C8 C9 C13 118.4(3) . 2_677
O10 C10 C11 108.6(3) . .
O10 C10 H10A 110.0 . .
C11 C10 H10A 110.0 . .
O10 C10 H10B 110.0 . .
C11 C10 H10B 110.0 . .
H10A C10 H10B 108.4 . .
O11 C11 C10 106.0(3) . .
O11 C11 H11A 110.5 . .
C10 C11 H11A 110.5 . .
O11 C11 H11B 110.5 . .
C10 C11 H11B 110.5 . .
H11A C11 H11B 108.7 . .
O11 C12 H12A 109.5 . .
O11 C12 H12B 109.5 . .
H12A C12 H12B 109.5 . .
O11 C12 H12C 109.5 . .
H12A C12 H12C 109.5 . .
H12B C12 H12C 109.5 . .
C9 C13 C8 120.2(3) 2_677 .
C9 C13 C14 126.5(3) 2_677 .
C8 C13 C14 113.3(2) . .
C5 C14 C15 108.4(2) . .
C5 C14 C13 104.4(2) . .
C15 C14 C13 104.0(2) . .
C5 C14 H14 113.1 . .
C15 C14 H14 113.1 . .
C13 C14 H14 113.1 . .
C16 C15 C18 121.0(3) . .
C16 C15 C14 112.9(2) . .
C18 C15 C14 125.9(3) . .
C15 C16 C17 119.5(3) . .
C15 C16 C7 114.1(3) . .
C17 C16 C7 126.3(3) . .
C16 C17 C20 119.9(3) . .
C16 C17 H17 120.0 . .
C20 C17 H17 120.0 . .
C19 C18 C15 119.8(3) . .
C19 C18 H18 120.1 . .
C15 C18 H18 120.1 . .
C18 C19 O6 124.7(3) . .
C18 C19 C20 119.8(3) . .
O6 C19 C20 115.3(3) . .
O4 C20 C17 117.2(3) . .
O4 C20 C19 122.5(3) . .
C17 C20 C19 120.0(3) . .
O4 C21 C22 108.0(3) . .
O4 C21 H21A 110.1 . .
C22 C21 H21A 110.1 . .
O4 C21 H21B 110.1 . .
C22 C21 H21B 110.1 . .
H21A C21 H21B 108.4 . .
O3 C22 C21 110.0(3) . .
O3 C22 H22A 109.7 . .
C21 C22 H22A 109.7 . .
O3 C22 H22B 109.7 . .
C21 C22 H22B 109.7 . .
H22A C22 H22B 108.2 . .
O3 C23 C24 107.2(5) . .
O3 C23 H23A 110.3 . .
C24 C23 H23A 110.3 . .
O3 C23 H23B 110.3 . .
C24 C23 H23B 110.3 . .
H23A C23 H23B 108.5 . .
O2 C24 C23 108.0(4) . .
O2 C24 H24A 110.1 . .
C23 C24 H24A 110.1 . .
O2 C24 H24B 110.1 . .
C23 C24 H24B 110.1 . .
H24A C24 H24B 108.4 . .
O2 C25 C26 106.9(3) . .
O2 C25 H25A 110.3 . .
C26 C25 H25A 110.3 . .
O2 C25 H25B 110.3 . .
C26 C25 H25B 110.3 . .
H25A C25 H25B 108.6 . .
O1 C26 C25 107.7(3) . .
O1 C26 H26A 110.2 . .
C25 C26 H26A 110.2 . .
O1 C26 H26B 110.2 . .
C25 C26 H26B 110.2 . .
H26A C26 H26B 108.5 . .
O1 C27 C28 126.1(4) . .
O1 C27 C32 115.8(3) . .
C28 C27 C32 118.0(4) . .
C27 C28 C29 119.6(4) . .
C27 C28 H28 120.2 . .
C29 C28 H28 120.2 . .
C30 C29 C28 121.3(5) . .
C30 C29 H29 119.4 . .
C28 C29 H29 119.4 . .
C29 C30 C31 121.4(5) . .
C29 C30 H30 119.3 . .
C31 C30 H30 119.3 . .
C32 C31 C30 119.0(4) . .
C32 C31 H31 120.5 . .
C30 C31 H31 120.5 . .
C31 C32 O8 124.4(3) . .
C31 C32 C27 120.7(4) . .
O8 C32 C27 114.9(3) . .
O8 C33 C34 107.5(3) . .
O8 C33 H33A 110.2 . .
C34 C33 H33A 110.2 . .
O8 C33 H33B 110.2 . .
C34 C33 H33B 110.2 . .
H33A C33 H33B 108.5 . .
O12 C34 C33 112.9(4) . .
O12 C34 H34A 109.0 . .
C33 C34 H34A 109.0 . .
O12 C34 H34B 109.0 . .
C33 C34 H34B 109.0 . .
H34A C34 H34B 107.8 . .
C36 O7 C37 115.7(5) . .
O12 C35 C36 108.5(7) . .
O12 C35 H35A 110.0 . .
C36 C35 H35A 110.0 . .
O12 C35 H35B 110.0 . .
C36 C35 H35B 110.0 . .
H35A C35 H35B 108.4 . .
O7 C36 C35 109.0(6) . .
O7 C36 H36A 109.9 . .
C35 C36 H36A 109.9 . .
O7 C36 H36B 109.9 . .
C35 C36 H36B 109.9 . .
H36A C36 H36B 108.3 . .
C36' O7' C37 116.8(5) . .
O12 C35' C36' 120.7(6) . .
O12 C35' H35C 107.2 . .
C36' C35' H35C 107.2 . .
O12 C35' H35D 107.2 . .
C36' C35' H35D 107.2 . .
H35C C35' H35D 106.8 . .
C35' C36' O7' 110.4(6) . .
C35' C36' H36C 109.6 . .
O7' C36' H36C 109.6 . .
C35' C36' H36D 109.6 . .
O7' C36' H36D 109.6 . .
H36C C36' H36D 108.1 . .
O7' C37 C38 104.5(4) . .
O7' C37 O7 43.7(3) . .
C38 C37 O7 106.1(4) . .
O7' C37 H37A 142.1 . .
C38 C37 H37A 110.5 . .
O7 C37 H37A 110.5 . .
O7' C37 H37B 70.7 . .
C38 C37 H37B 110.5 . .
O7 C37 H37B 110.5 . .
H37A C37 H37B 108.7 . .
O7' C37 H37C 110.9 . .
C38 C37 H37C 110.9 . .
O7 C37 H37C 140.2 . .
H37A C37 H37C 69.8 . .
H37B C37 H37C 41.9 . .
O7' C37 H37D 110.9 . .
C38 C37 H37D 110.9 . .
O7 C37 H37D 69.9 . .
H37A C37 H37D 42.6 . .
H37B C37 H37D 136.4 . .
H37C C37 H37D 108.9 . .
O6 C38 C37 105.4(4) . .
O6 C38 H38A 110.7 . .
C37 C38 H38A 110.7 . .
O6 C38 H38B 110.7 . .
C37 C38 H38B 110.7 . .
H38A C38 H38B 108.8 . .
C40 C39 H39A 109.5 . .
C40 C39 H39B 109.5 . .
H39A C39 H39B 109.5 . .
C40 C39 H39C 109.5 . .
H39A C39 H39C 109.5 . .
H39B C39 H39C 109.5 . .
C39 C40 C41 111.1(7) . .
C39 C40 H40A 109.4 . .
C41 C40 H40A 109.4 . .
C39 C40 H40B 109.4 . .
C41 C40 H40B 109.4 . .
H40A C40 H40B 108.0 . .
C40' C39' H39D 109.5 . .
C40' C39' H39E 109.5 . .
H39D C39' H39E 109.5 . .
C40' C39' H39F 109.5 . .
H39D C39' H39F 109.5 . .
H39E C39' H39F 109.5 . .
C39' C40' C41 104.8(8) . .
C39' C40' H40C 110.8 . .
C41 C40' H40C 110.8 . .
C39' C40' H40D 110.8 . .
C41 C40' H40D 110.8 . .
H40C C40' H40D 108.9 . .
N1 C41 C40' 109.3(4) . .
N1 C41 C40 108.9(4) . .
C40' C41 C40 41.2(4) . .
N1 C41 H41 109.9 . .
C40' C41 H41 137.9 . .
C40 C41 H41 109.9 . .
N1 C41 H40' 109.9 . .
C40' C41 H40' 71.5 . .
C40 C41 H40' 109.9 . .
H41 C41 H40' 108.3 . .
C43 C42 N1 120.5(3) . .
C43 C42 H42 119.8 . .
N1 C42 H42 119.8 . .
C42 C43 C44 120.5(3) . .
C42 C43 H43 119.8 . .
C44 C43 H43 119.8 . .
C45 C44 C43 116.7(3) . .
C45 C44 C47 122.9(3) . .
C43 C44 C47 120.3(3) . .
C46 C45 C44 121.8(3) . .
C46 C45 H45 119.1 . .
C44 C45 H45 119.1 . .
N1 C46 C45 120.2(4) . .
N1 C46 H46 119.9 . .
C45 C46 H46 119.9 . .
C51 C47 C48 116.9(3) . .
C51 C47 C44 121.6(3) . .
C48 C47 C44 121.5(3) . .
C49 C48 C47 120.4(3) . .
C49 C48 H48 119.8 . .
C47 C48 H48 119.8 . .
N2 C49 C48 120.3(4) . .
N2 C49 H49 119.9 . .
C48 C49 H49 119.9 . .
C51 C50 N2 120.8(3) . .
C51 C50 H50 119.6 . .
N2 C50 H50 119.6 . .
C50 C51 C47 121.3(4) . .
C50 C51 H51 119.4 . .
C47 C51 H51 119.4 . .
N2 C52 C53 110.5(4) . .
N2 C52 H52A 109.6 . .
C53 C52 H52A 109.6 . .
N2 C52 H52B 109.6 . .
C53 C52 H52B 109.6 . .
H52A C52 H52B 108.1 . .
C54 C53 C52 110.4(5) . .
C54 C53 H53A 109.6 . .
C52 C53 H53A 109.6 . .
C54 C53 H53B 109.6 . .
C52 C53 H53B 109.6 . .
H53A C53 H53B 108.1 . .
C53 C54 H54A 109.5 . .
C53 C54 H54B 109.5 . .
H54A C54 H54B 109.5 . .
C53 C54 H54C 109.5 . .
H54A C54 H54C 109.5 . .
H54B C54 H54C 109.5 . .

loop_
_geom_bond_atom_site_label_1
_geom_bond_atom_site_label_2
_geom_bond_distance
_geom_bond_site_symmetry_2
P1 F4 1.566(3) .
P1 F3 1.575(3) .
P1 F5 1.575(3) .
P1 F1 1.577(3) .
P1 F2 1.581(3) .
P1 F6 1.592(3) .
P2 F7 1.510(4) .
P2 F10 1.576(3) .
P2 F11 1.580(3) .
P2 F12 1.581(3) .
P2 F9 1.581(4) .
P2 F8 1.591(3) .
O1 C27 1.358(5) .
O1 C26 1.422(4) .
O2 C24 1.422(6) .
O2 C25 1.437(4) .
O3 C23 1.375(5) .
O3 C22 1.422(4) .
O4 C20 1.382(4) .
O4 C21 1.440(4) .
O6 C19 1.379(4) .
O6 C38 1.422(5) .
O8 C32 1.387(5) .
O8 C33 1.437(4) .
O10 C9 1.373(3) .
O10 C10 1.440(4) .
O11 C12 1.439(5) .
O11 C11 1.442(5) .
O12 C35' 1.334(8) .
O12 C34 1.372(6) .
O12 C35 1.393(9) .
N1 C46 1.339(5) .
N1 C42 1.368(5) .
N1 C41 1.490(5) .
N2 C49 1.351(5) .
N2 C50 1.357(5) .
N2 C52 1.485(5) .
C1 C2 1.391(5) .
C1 C6 1.395(5) .
C1 H1 0.9500 .
C2 C3 1.394(5) .
C2 H2 0.9500 .
C3 C4 1.381(4) .
C3 H3 0.9500 .
C4 C5 1.398(4) .
C4 C7 1.531(4) .
C5 C6 1.370(4) .
C5 C14 1.522(4) .
C6 H6 0.9500 .
C7 C16 1.505(4) .
C7 C8 1.531(4) .
C7 H7 1.0000 .
C8 C9 1.395(4) .
C8 C13 1.398(4) .
C9 C13 1.397(4) 2_677
C10 C11 1.495(5) .
C10 H10A 0.9900 .
C10 H10B 0.9900 .
C11 H11A 0.9900 .
C11 H11B 0.9900 .
C12 H12A 0.9800 .
C12 H12B 0.9800 .
C12 H12C 0.9800 .
C13 C9 1.397(4) 2_677
C13 C14 1.532(4) .
C14 C15 1.523(4) .
C14 H14 1.0000 .
C15 C16 1.389(4) .
C15 C18 1.399(4) .
C16 C17 1.393(4) .
C17 C20 1.395(4) .
C17 H17 0.9500 .
C18 C19 1.374(5) .
C18 H18 0.9500 .
C19 C20 1.414(5) .
C21 C22 1.480(5) .
C21 H21A 0.9900 .
C21 H21B 0.9900 .
C22 H22A 0.9900 .
C22 H22B 0.9900 .
C23 C24 1.533(8) .
C23 H23A 0.9900 .
C23 H23B 0.9900 .
C24 H24A 0.9900 .
C24 H24B 0.9900 .
C25 C26 1.492(6) .
C25 H25A 0.9900 .
C25 H25B 0.9900 .
C26 H26A 0.9900 .
C26 H26B 0.9900 .
C27 C28 1.392(6) .
C27 C32 1.403(5) .
C28 C29 1.406(7) .
C28 H28 0.9500 .
C29 C30 1.312(7) .
C29 H29 0.9500 .
C30 C31 1.389(7) .
C30 H30 0.9500 .
C31 C32 1.385(5) .
C31 H31 0.9500 .
C33 C34 1.472(6) .
C33 H33A 0.9900 .
C33 H33B 0.9900 .
C34 H34A 0.9900 .
C34 H34B 0.9900 .
O7 C36 1.455(6) .
O7 C37 1.531(6) .
C35 C36 1.471(9) .
C35 H35A 0.9900 .
C35 H35B 0.9900 .
C36 H36A 0.9900 .
C36 H36B 0.9900 .
O7' C36' 1.421(7) .
O7' C37 1.430(6) .
C35' C36' 1.416(9) .
C35' H35C 0.9900 .
C35' H35D 0.9900 .
C36' H36C 0.9900 .
C36' H36D 0.9900 .
C37 C38 1.519(5) .
C37 H37A 0.9900 .
C37 H37B 0.9900 .
C37 H37C 0.9900 .
C37 H37D 0.9900 .
C38 H38A 0.9900 .
C38 H38B 0.9900 .
C39 C40 1.486(9) .
C39 H39A 0.9800 .
C39 H39B 0.9800 .
C39 H39C 0.9800 .
C40 C41 1.588(8) .
C40 H40A 0.9900 .
C40 H40B 0.9900 .
C39' C40' 1.495(9) .
C39' H39D 0.9800 .
C39' H39E 0.9800 .
C39' H39F 0.9800 .
C40' C41 1.558(8) .
C40' H40C 0.9900 .
C40' H40D 0.9900 .
C41 H41 0.9900 .
C41 H40' 0.9900 .
C42 C43 1.356(5) .
C42 H42 0.9500 .
C43 C44 1.395(4) .
C43 H43 0.9500 .
C44 C45 1.388(5) .
C44 C47 1.478(5) .
C45 C46 1.351(6) .
C45 H45 0.9500 .
C46 H46 0.9500 .
C47 C51 1.398(4) .
C47 C48 1.398(5) .
C48 C49 1.363(5) .
C48 H48 0.9500 .
C49 H49 0.9500 .
C50 C51 1.332(6) .
C50 H50 0.9500 .
C51 H51 0.9500 .
C52 C53 1.569(7) .
C52 H52A 0.9900 .
C52 H52B 0.9900 .
C53 C54 1.488(7) .
C53 H53A 0.9900 .
C53 H53B 0.9900 .
C54 H54A 0.9800 .
C54 H54B 0.9800 .
C54 H54C 0.9800 .

loop_
_geom_torsion_atom_site_label_1
_geom_torsion_atom_site_label_2
_geom_torsion_atom_site_label_3
_geom_torsion_atom_site_label_4
_geom_torsion
_geom_torsion_site_symmetry_1
_geom_torsion_site_symmetry_4
C6 C1 C2 C3 0.1(5) . .
C1 C2 C3 C4 0.0(5) . .
C2 C3 C4 C5 0.4(4) . .
C2 C3 C4 C7 -176.7(3) . .
C3 C4 C5 C6 -0.9(4) . .
C7 C4 C5 C6 176.6(3) . .
C3 C4 C5 C14 -176.8(2) . .
C7 C4 C5 C14 0.6(3) . .
C4 C5 C6 C1 1.0(4) . .
C14 C5 C6 C1 176.3(3) . .
C2 C1 C6 C5 -0.6(5) . .
C3 C4 C7 C16 -129.8(3) . .
C5 C4 C7 C16 53.0(3) . .
C3 C4 C7 C8 120.3(3) . .
C5 C4 C7 C8 -57.0(3) . .
C16 C7 C8 C9 123.8(3) . .
C4 C7 C8 C9 -123.4(3) . .
C16 C7 C8 C13 -57.7(3) . .
C4 C7 C8 C13 55.1(3) . .
C10 O10 C9 C8 -100.8(3) . .
C10 O10 C9 C13 82.2(3) . 2_677
C13 C8 C9 O10 -178.0(2) . .
C7 C8 C9 O10 0.5(4) . .
C13 C8 C9 C13 -0.9(4) . 2_677
C7 C8 C9 C13 177.5(3) . 2_677
C9 O10 C10 C11 -167.7(3) . .
C12 O11 C11 C10 173.2(3) . .
O10 C10 C11 O11 66.6(4) . .
C9 C8 C13 C9 1.0(4) . 2_677
C7 C8 C13 C9 -177.7(2) . 2_677
C9 C8 C13 C14 -179.7(2) . .
C7 C8 C13 C14 1.6(3) . .
C6 C5 C14 C15 130.4(3) . .
C4 C5 C14 C15 -53.9(3) . .
C6 C5 C14 C13 -119.2(3) . .
C4 C5 C14 C13 56.5(3) . .
C9 C13 C14 C5 121.0(3) 2_677 .
C8 C13 C14 C5 -58.2(3) . .
C9 C13 C14 C15 -125.4(3) 2_677 .
C8 C13 C14 C15 55.3(3) . .
C5 C14 C15 C16 53.7(3) . .
C13 C14 C15 C16 -56.9(3) . .
C5 C14 C15 C18 -131.1(3) . .
C13 C14 C15 C18 118.3(3) . .
C18 C15 C16 C17 0.9(4) . .
C14 C15 C16 C17 176.4(3) . .
C18 C15 C16 C7 -174.8(3) . .
C14 C15 C16 C7 0.7(4) . .
C4 C7 C16 C15 -53.6(3) . .
C8 C7 C16 C15 56.7(3) . .
C4 C7 C16 C17 131.0(3) . .
C8 C7 C16 C17 -118.7(3) . .
C15 C16 C17 C20 -1.1(4) . .
C7 C16 C17 C20 174.0(3) . .
C16 C15 C18 C19 0.5(4) . .
C14 C15 C18 C19 -174.3(3) . .
C15 C18 C19 O6 173.7(3) . .
C15 C18 C19 C20 -1.8(5) . .
C38 O6 C19 C18 18.5(5) . .
C38 O6 C19 C20 -165.8(3) . .
C21 O4 C20 C17 -126.6(4) . .
C21 O4 C20 C19 60.6(4) . .
C16 C17 C20 O4 -173.1(3) . .
C16 C17 C20 C19 -0.1(4) . .
C18 C19 C20 O4 174.2(3) . .
O6 C19 C20 O4 -1.7(4) . .
C18 C19 C20 C17 1.5(5) . .
O6 C19 C20 C17 -174.3(3) . .
C20 O4 C21 C22 173.5(3) . .
C23 O3 C22 C21 -175.8(4) . .
O4 C21 C22 O3 63.4(5) . .
C22 O3 C23 C24 -164.7(4) . .
C25 O2 C24 C23 -166.1(4) . .
O3 C23 C24 O2 -68.2(6) . .
C24 O2 C25 C26 177.7(5) . .
C27 O1 C26 C25 -174.1(3) . .
O2 C25 C26 O1 72.6(4) . .
C26 O1 C27 C28 12.3(5) . .
C26 O1 C27 C32 -170.5(3) . .
O1 C27 C28 C29 177.5(4) . .
C32 C27 C28 C29 0.4(6) . .
C27 C28 C29 C30 -0.9(7) . .
C28 C29 C30 C31 1.3(8) . .
C29 C30 C31 C32 -1.1(7) . .
C30 C31 C32 O8 179.5(4) . .
C30 C31 C32 C27 0.6(6) . .
C33 O8 C32 C31 -21.0(5) . .
C33 O8 C32 C27 158.0(3) . .
O1 C27 C32 C31 -177.7(3) . .
C28 C27 C32 C31 -0.2(5) . .
O1 C27 C32 O8 3.3(4) . .
C28 C27 C32 O8 -179.2(3) . .
C32 O8 C33 C34 -160.7(3) . .
C35' O12 C34 C33 -127.1(6) . .
C35 O12 C34 C33 92.0(6) . .
O8 C33 C34 O12 -67.5(5) . .
C35' O12 C35 C36 27.4(8) . .
C34 O12 C35 C36 175.4(5) . .
C37 O7 C36 C35 -165.9(6) . .
O12 C35 C36 O7 62.2(8) . .
C34 O12 C35' C36' -176.1(7) . .
C35 O12 C35' C36' -34.6(9) . .
O12 C35' C36' O7' -52.0(11) . .
C37 O7' C36' C35' 162.1(7) . .
C36' O7' C37 C38 161.0(7) . .
C36' O7' C37 O7 -100.7(8) . .
C36 O7 C37 O7' 95.7(7) . .
C36 O7 C37 C38 -170.0(5) . .
C19 O6 C38 C37 -176.0(3) . .
O7' C37 C38 O6 98.7(5) . .
O7 C37 C38 O6 53.4(4) . .
C46 N1 C41 C40' -66.6(6) . .
C42 N1 C41 C40' 111.8(5) . .
C46 N1 C41 C40 -110.3(5) . .
C42 N1 C41 C40 68.0(5) . .
C39' C40' C41 N1 -74.1(9) . .
C39' C40' C41 C40 23.0(8) . .
C39 C40 C41 N1 64.2(8) . .
C39 C40 C41 C40' -33.8(7) . .
C46 N1 C42 C43 0.7(5) . .
C41 N1 C42 C43 -177.6(3) . .
N1 C42 C43 C44 1.0(5) . .
C42 C43 C44 C45 -1.0(5) . .
C42 C43 C44 C47 177.8(3) . .
C43 C44 C45 C46 -0.8(5) . .
C47 C44 C45 C46 -179.5(3) . .
C42 N1 C46 C45 -2.5(5) . .
C41 N1 C46 C45 175.9(3) . .
C44 C45 C46 N1 2.5(6) . .
C45 C44 C47 C51 23.9(5) . .
C43 C44 C47 C51 -154.7(3) . .
C45 C44 C47 C48 -156.6(3) . .
C43 C44 C47 C48 24.7(5) . .
C51 C47 C48 C49 2.5(5) . .
C44 C47 C48 C49 -177.0(3) . .
C50 N2 C49 C48 -0.8(6) . .
C52 N2 C49 C48 179.1(4) . .
C47 C48 C49 N2 -1.3(6) . .
C49 N2 C50 C51 1.7(6) . .
C52 N2 C50 C51 -178.1(4) . .
N2 C50 C51 C47 -0.5(6) . .
C48 C47 C51 C50 -1.6(5) . .
C44 C47 C51 C50 177.8(3) . .
C49 N2 C52 C53 77.5(5) . .
C50 N2 C52 C53 -102.7(5) . .
N2 C52 C53 C54 -178.1(5) . .

loop_
_platon_squeeze_void_nr
_platon_squeeze_void_average_x
_platon_squeeze_void_average_y
_platon_squeeze_void_average_z
_platon_squeeze_void_volume
_platon_squeeze_void_count_electrons
_platon_squeeze_void_content
1 -0.201 0.299 0.500 677 254 ' '
